data_2218543
loop_
_publ_author_name
'Feng, Ming-Qian'
'Li, Jing'
'Wei, Wen-Jie'
'Liu, Chang-Hong'

_publ_section_title Tris[4-chloro-2-(2-furylmethyliminomethyl)phenolato-\k^2^<i>O</i>^1^,<i>N</i>]iron(III)
_journal_coeditor_code SJ2500
_journal_issue 6
_journal_name_full 'Acta Crystallographica Section E'
_journal_page_first m814
_journal_paper_doi 10.1107/S1600536808014165
_journal_volume 64
_journal_year 2008
_chemical_formula_iupac '[Fe (C12 H9 Cl1 N1 O2)3]'
_chemical_formula_moiety 'C36 H27 Cl3 Fe N3 O6'
_chemical_formula_sum 'C36 H27 Cl3 Fe N3 O6'
_chemical_formula_weight 759.81
_chemical_name_systematic
;
Tris[4-chloro-2-(2-furylmethyliminomethyl)phenolato-\k^2^O^1^,N]iron(III)
;
_space_group_IT_number 2
_symmetry_cell_setting triclinic
_symmetry_space_group_name_Hall '-P 1'
_symmetry_space_group_name_H-M 'P -1'
_atom_sites_solution_hydrogens geom
_atom_sites_solution_primary direct
_atom_sites_solution_secondary difmap
_audit_creation_method SHELXL-97
_cell_angle_alpha 103.00(3)
_cell_angle_beta 102.81(3)
_cell_angle_gamma 105.50(3)
_cell_formula_units_Z 2
_cell_length_a 9.622(2)
_cell_length_b 11.542(2)
_cell_length_c 16.605(3)
_cell_measurement_reflns_used 2732
_cell_measurement_temperature 293(2)
_cell_measurement_theta_max 25.1
_cell_measurement_theta_min 2.3
_cell_volume 1651.6(8)
_computing_cell_refinement 'SAINT (Bruker, 2000)'
_computing_data_collection 'SMART (Bruker, 2000)'
_computing_data_reduction 'SAINT (Bruker, 2000)'
_computing_molecular_graphics 'SHELXTL (Sheldrick, 2008)'
_computing_publication_material 'SHELXTL (Sheldrick, 2008)'
_computing_structure_refinement 'SHELXTL (Sheldrick, 2008)'
_computing_structure_solution 'SHELXTL (Sheldrick, 2008)'
_diffrn_ambient_temperature 293(2)
_diffrn_measured_fraction_theta_full 1.000
_diffrn_measured_fraction_theta_max 1.000
_diffrn_measurement_device_type 'Bruker SMART 1000 CCD area-detector'
_diffrn_measurement_method \w
_diffrn_radiation_monochromator graphite
_diffrn_radiation_source 'fine-focus sealed tube'
_diffrn_radiation_type MoK\a
_diffrn_radiation_wavelength 0.71073
_diffrn_reflns_av_R_equivalents 0.0303
_diffrn_reflns_av_sigmaI/netI 0.0716
_diffrn_reflns_limit_h_max 0
_diffrn_reflns_limit_h_min -11
_diffrn_reflns_limit_k_max 13
_diffrn_reflns_limit_k_min -13
_diffrn_reflns_limit_l_max 20
_diffrn_reflns_limit_l_min -19
_diffrn_reflns_number 6546
_diffrn_reflns_theta_full 25.50
_diffrn_reflns_theta_max 25.50
_diffrn_reflns_theta_min 1.32
_exptl_absorpt_coefficient_mu 0.752
_exptl_absorpt_correction_T_max 0.8642
_exptl_absorpt_correction_T_min 0.8059
_exptl_absorpt_correction_type multi-scan
_exptl_absorpt_process_details '(SADABS; Bruker, 2000)'
_exptl_crystal_colour brown
_exptl_crystal_density_diffrn 1.528
_exptl_crystal_density_method 'not measured'
_exptl_crystal_description block
_exptl_crystal_F_000 778
_exptl_crystal_size_max 0.30
_exptl_crystal_size_mid 0.20
_exptl_crystal_size_min 0.20
_refine_diff_density_max 0.299
_refine_diff_density_min -0.287
_refine_ls_extinction_method none
_refine_ls_goodness_of_fit_ref 1.050
_refine_ls_hydrogen_treatment constr
_refine_ls_matrix_type full
_refine_ls_number_parameters 442
_refine_ls_number_reflns 6150
_refine_ls_number_restraints 0
_refine_ls_restrained_S_all 1.050
_refine_ls_R_factor_all 0.0921
_refine_ls_R_factor_gt 0.0518
_refine_ls_shift/su_max 0.000
_refine_ls_shift/su_mean 0.000
_refine_ls_structure_factor_coef Fsqd
_refine_ls_weighting_details 'calc w=1/[\s^2^(Fo^2^)+(0.0309P)^2^+1.247P] where P=(Fo^2^+2Fc^2^)/3'
_refine_ls_weighting_scheme calc
_refine_ls_wR_factor_gt 0.0954
_refine_ls_wR_factor_ref 0.1138
_reflns_number_gt 4172
_reflns_number_total 6150
_reflns_threshold_expression I>2\s(I)
_cod_data_source_file sj2500.cif
_cod_data_source_block I
_cod_original_cell_volume 1651.7(6)
_cod_database_code 2218543
_cod_database_fobs_code 2218543

loop_
_symmetry_equiv_pos_as_xyz
'x, y, z'
'-x, -y, -z'

loop_
_atom_site_type_symbol
_atom_site_label
_atom_site_fract_x
_atom_site_fract_y
_atom_site_fract_z
_atom_site_U_iso_or_equiv
_atom_site_adp_type
_atom_site_calc_flag
_atom_site_refinement_flags
_atom_site_occupancy
C C1 0.8963(4) 0.8886(4) 0.7319(3) 0.0377(10) Uani d . 1
C C2 0.8341(4) 0.7860(4) 0.6545(2) 0.0332(9) Uani d . 1
C C3 0.8877(4) 0.8012(4) 0.5837(3) 0.0408(10) Uani d . 1
H H3 0.8527 0.7339 0.5331 0.049 Uiso calc R 1
C C4 0.9901(5) 0.9125(4) 0.5874(3) 0.0451(11) Uani d . 1
H H4 1.0231 0.9201 0.5397 0.054 Uiso calc R 1
C C5 1.0444(5) 1.0139(4) 0.6628(3) 0.0461(11) Uani d . 1
C C6 1.0023(5) 1.0026(4) 0.7347(3) 0.0450(11) Uani d . 1
H H6 1.0432 1.0697 0.7855 0.054 Uiso calc R 1
C C7 0.8729(5) 0.8727(4) 0.8115(3) 0.0407(10) Uani d . 1
H H7 0.9376 0.9340 0.8624 0.049 Uiso calc R 1
C C8 0.7906(5) 0.7713(4) 0.9083(3) 0.0477(11) Uani d . 1
H H8A 0.7202 0.6916 0.9054 0.057 Uiso calc R 1
H H8B 0.7656 0.8383 0.9424 0.057 Uiso calc R 1
C C9 0.9470(5) 0.7789(4) 0.9530(3) 0.0497(12) Uani d . 1
C C10 1.0404(6) 0.7212(5) 0.9308(3) 0.0724(16) Uani d . 1
H H10 1.0212 0.6598 0.8789 0.087 Uiso calc R 1
C C11 1.1762(6) 0.7712(5) 1.0016(4) 0.0723(16) Uani d . 1
H H11 1.2629 0.7490 1.0048 0.087 Uiso calc R 1
C C12 1.1551(7) 0.8537(6) 1.0606(4) 0.090(2) Uani d . 1
H H12 1.2258 0.9007 1.1141 0.108 Uiso calc R 1
C C13 0.4529(5) 0.8389(4) 0.8092(3) 0.0394(10) Uani d . 1
C C14 0.5093(4) 0.8639(4) 0.7410(3) 0.0345(9) Uani d . 1
C C15 0.5156(5) 0.9808(4) 0.7261(3) 0.0452(11) Uani d . 1
H H15 0.5475 0.9985 0.6799 0.054 Uiso calc R 1
C C16 0.4755(5) 1.0691(4) 0.7783(3) 0.0524(12) Uani d . 1
H H16 0.4818 1.1459 0.7677 0.063 Uiso calc R 1
C C17 0.4261(5) 1.0431(4) 0.8460(3) 0.0512(12) Uani d . 1
C C18 0.4107(5) 0.9310(4) 0.8610(3) 0.0494(12) Uani d . 1
H H18 0.3724 0.9140 0.9054 0.059 Uiso calc R 1
C C19 0.4201(5) 0.7158(4) 0.8207(3) 0.0415(10) Uani d . 1
H H19 0.3576 0.6970 0.8548 0.050 Uiso calc R 1
C C20 0.4115(5) 0.5014(4) 0.7962(3) 0.0482(11) Uani d . 1
H H20A 0.3505 0.4444 0.7392 0.058 Uiso calc R 1
H H20B 0.4970 0.4740 0.8146 0.058 Uiso calc R 1
C C21 0.3201(5) 0.4868(4) 0.8563(3) 0.0472(11) Uani d . 1
C C22 0.1753(6) 0.4256(5) 0.8454(4) 0.0735(16) Uani d . 1
H H22 0.1004 0.3835 0.7926 0.088 Uiso calc R 1
C C23 0.1561(8) 0.4358(6) 0.9274(4) 0.086(2) Uani d . 1
H H23 0.0667 0.4029 0.9397 0.103 Uiso calc R 1
C C24 0.2883(8) 0.5005(7) 0.9830(4) 0.087(2) Uani d . 1
H H24 0.3085 0.5192 1.0427 0.104 Uiso calc R 1
C C25 0.5834(4) 0.3675(3) 0.6264(3) 0.0347(9) Uani d . 1
C C26 0.6809(4) 0.4270(4) 0.7118(3) 0.0345(9) Uani d . 1
C C27 0.7674(4) 0.3602(4) 0.7489(3) 0.0428(10) Uani d . 1
H H27 0.8247 0.3936 0.8070 0.051 Uiso calc R 1
C C28 0.7684(5) 0.2470(4) 0.7012(3) 0.0454(11) Uani d . 1
H H28 0.8271 0.2051 0.7267 0.054 Uiso calc R 1
C C29 0.6820(5) 0.1950(4) 0.6148(3) 0.0436(11) Uani d . 1
C C30 0.5872(4) 0.2511(4) 0.5786(3) 0.0387(10) Uani d . 1
H H30 0.5246 0.2125 0.5218 0.046 Uiso calc R 1
C C31 0.4788(4) 0.4211(4) 0.5857(3) 0.0341(9) Uani d . 1
H H31 0.4130 0.3721 0.5311 0.041 Uiso calc R 1
C C32 0.3452(4) 0.5605(4) 0.5631(2) 0.0339(9) Uani d . 1
H H32A 0.3854 0.6465 0.5621 0.041 Uiso calc R 1
H H32B 0.3128 0.5054 0.5040 0.041 Uiso calc R 1
C C33 0.2134(4) 0.5477(4) 0.5959(3) 0.0372(10) Uani d . 1
C C34 0.1434(5) 0.6272(5) 0.6248(3) 0.0555(13) Uani d . 1
H H34 0.1725 0.7133 0.6319 0.067 Uiso calc R 1
C C35 0.0168(6) 0.5541(6) 0.6421(3) 0.0671(15) Uani d . 1
H H35 -0.0525 0.5834 0.6640 0.080 Uiso calc R 1
C C36 0.0153(6) 0.4367(6) 0.6216(3) 0.0676(15) Uani d . 1
H H36 -0.0584 0.3689 0.6254 0.081 Uiso calc R 1
Cl Cl1 1.16738(17) 1.15609(12) 0.66343(9) 0.0758(4) Uani d . 1
Cl Cl2 0.38023(18) 1.15945(13) 0.91252(10) 0.0792(5) Uani d . 1
Cl Cl3 0.69996(15) 0.05941(11) 0.55247(9) 0.0668(4) Uani d . 1
Fe Fe1 0.61221(6) 0.65594(5) 0.72051(3) 0.02604(14) Uani d . 1
N N1 0.7708(4) 0.7817(3) 0.8190(2) 0.0370(8) Uani d . 1
N N2 0.4705(4) 0.6291(3) 0.7876(2) 0.0351(8) Uani d . 1
N N3 0.4665(3) 0.5287(3) 0.61637(19) 0.0295(7) Uani d . 1
O O1 0.7387(3) 0.6767(2) 0.64791(16) 0.0370(7) Uani d . 1
O O2 1.0136(4) 0.8618(3) 1.0329(2) 0.0808(12) Uani d . 1
O O3 0.5480(3) 0.7841(2) 0.68880(17) 0.0358(6) Uani d . 1
O O4 0.3940(4) 0.5377(4) 0.9423(2) 0.0744(11) Uani d . 1
O O5 0.6944(3) 0.5392(2) 0.75910(17) 0.0394(7) Uani d . 1
O O6 0.1379(3) 0.4282(3) 0.5938(2) 0.0537(8) Uani d . 1

loop_
_atom_site_aniso_label
_atom_site_aniso_U_11
_atom_site_aniso_U_22
_atom_site_aniso_U_33
_atom_site_aniso_U_12
_atom_site_aniso_U_13
_atom_site_aniso_U_23
C1 0.036(2) 0.034(2) 0.038(2) 0.0084(19) 0.0110(19) 0.0072(19)
C2 0.031(2) 0.032(2) 0.036(2) 0.0112(18) 0.0114(18) 0.0072(18)
C3 0.038(2) 0.040(2) 0.040(3) 0.009(2) 0.017(2) 0.004(2)
C4 0.044(3) 0.045(3) 0.048(3) 0.011(2) 0.019(2) 0.018(2)
C5 0.043(3) 0.036(2) 0.053(3) 0.003(2) 0.011(2) 0.018(2)
C6 0.047(3) 0.037(2) 0.039(3) 0.006(2) 0.008(2) 0.002(2)
C7 0.044(3) 0.034(2) 0.032(2) 0.008(2) 0.006(2) -0.0016(18)
C8 0.050(3) 0.055(3) 0.035(2) 0.017(2) 0.012(2) 0.009(2)
C9 0.051(3) 0.053(3) 0.036(3) 0.014(2) 0.007(2) 0.006(2)
C10 0.075(4) 0.087(4) 0.056(3) 0.037(3) 0.020(3) 0.008(3)
C11 0.061(4) 0.085(4) 0.081(4) 0.040(3) 0.017(3) 0.028(3)
C12 0.063(4) 0.100(5) 0.075(4) 0.037(4) -0.016(3) -0.009(4)
C13 0.039(2) 0.039(2) 0.045(3) 0.0142(19) 0.020(2) 0.012(2)
C14 0.030(2) 0.034(2) 0.037(2) 0.0075(18) 0.0092(18) 0.0103(19)
C15 0.057(3) 0.037(2) 0.049(3) 0.018(2) 0.023(2) 0.017(2)
C16 0.063(3) 0.037(3) 0.059(3) 0.022(2) 0.021(3) 0.009(2)
C17 0.055(3) 0.045(3) 0.054(3) 0.025(2) 0.020(2) 0.004(2)
C18 0.055(3) 0.055(3) 0.048(3) 0.029(2) 0.025(2) 0.012(2)
C19 0.044(3) 0.049(3) 0.037(2) 0.016(2) 0.021(2) 0.014(2)
C20 0.054(3) 0.044(3) 0.054(3) 0.014(2) 0.025(2) 0.022(2)
C21 0.053(3) 0.052(3) 0.045(3) 0.021(2) 0.018(2) 0.023(2)
C22 0.058(4) 0.085(4) 0.074(4) 0.006(3) 0.026(3) 0.031(3)
C23 0.078(4) 0.119(6) 0.104(5) 0.043(4) 0.058(4) 0.074(5)
C24 0.107(5) 0.141(6) 0.074(4) 0.079(5) 0.058(4) 0.075(4)
C25 0.031(2) 0.029(2) 0.042(2) 0.0057(17) 0.0120(19) 0.0102(18)
C26 0.027(2) 0.032(2) 0.046(3) 0.0076(18) 0.0144(19) 0.0141(19)
C27 0.035(2) 0.045(3) 0.049(3) 0.012(2) 0.011(2) 0.020(2)
C28 0.036(2) 0.043(3) 0.067(3) 0.021(2) 0.017(2) 0.026(2)
C29 0.038(2) 0.031(2) 0.063(3) 0.0100(19) 0.023(2) 0.010(2)
C30 0.035(2) 0.031(2) 0.047(3) 0.0074(19) 0.014(2) 0.010(2)
C31 0.030(2) 0.032(2) 0.032(2) 0.0019(17) 0.0099(18) 0.0056(18)
C32 0.033(2) 0.038(2) 0.032(2) 0.0120(18) 0.0106(18) 0.0110(18)
C33 0.035(2) 0.041(2) 0.034(2) 0.0121(19) 0.0076(19) 0.0122(19)
C34 0.049(3) 0.053(3) 0.070(3) 0.029(2) 0.017(3) 0.015(3)
C35 0.053(3) 0.094(4) 0.073(4) 0.040(3) 0.033(3) 0.027(3)
C36 0.045(3) 0.093(4) 0.077(4) 0.019(3) 0.034(3) 0.037(3)
Cl1 0.0852(10) 0.0462(7) 0.0765(10) -0.0099(7) 0.0222(8) 0.0222(7)
Cl2 0.0968(11) 0.0659(9) 0.0840(10) 0.0482(8) 0.0408(9) 0.0015(7)
Cl3 0.0663(8) 0.0420(7) 0.0972(11) 0.0285(6) 0.0331(8) 0.0098(7)
Fe1 0.0258(3) 0.0256(3) 0.0263(3) 0.0081(2) 0.0099(2) 0.0055(2)
N1 0.041(2) 0.0364(19) 0.0294(19) 0.0086(16) 0.0126(16) 0.0050(15)
N2 0.0360(19) 0.0362(19) 0.0355(19) 0.0126(16) 0.0135(16) 0.0119(16)
N3 0.0255(17) 0.0315(18) 0.0330(18) 0.0096(14) 0.0117(14) 0.0094(15)
O1 0.0350(15) 0.0317(15) 0.0401(16) 0.0045(12) 0.0196(13) 0.0024(13)
O2 0.075(3) 0.084(3) 0.055(2) 0.039(2) -0.012(2) -0.0175(19)
O3 0.0424(16) 0.0338(15) 0.0377(16) 0.0161(13) 0.0203(13) 0.0109(13)
O4 0.066(2) 0.115(3) 0.053(2) 0.030(2) 0.0212(19) 0.043(2)
O5 0.0408(16) 0.0350(16) 0.0375(16) 0.0144(13) 0.0053(13) 0.0059(13)
O6 0.0452(18) 0.0497(19) 0.073(2) 0.0140(15) 0.0318(17) 0.0198(17)

loop_
_atom_type_symbol
_atom_type_description
_atom_type_scat_dispersion_real
_atom_type_scat_dispersion_imag
_atom_type_scat_source
C C 0.0033 0.0016 'International Tables Vol C Tables 4.2.6.8 and 6.1.1.4'
H H 0.0000 0.0000 'International Tables Vol C Tables 4.2.6.8 and 6.1.1.4'
N N 0.0061 0.0033 'International Tables Vol C Tables 4.2.6.8 and 6.1.1.4'
O O 0.0106 0.0060 'International Tables Vol C Tables 4.2.6.8 and 6.1.1.4'
Cl Cl 0.1484 0.1585 'International Tables Vol C Tables 4.2.6.8 and 6.1.1.4'
Fe Fe 0.3463 0.8444 'International Tables Vol C Tables 4.2.6.8 and 6.1.1.4'

loop_
_geom_angle_atom_site_label_1
_geom_angle_atom_site_label_2
_geom_angle_atom_site_label_3
_geom_angle
C2 C1 C6 120.1(4)
C2 C1 C7 120.7(4)
C6 C1 C7 118.5(4)
O1 C2 C3 119.2(3)
O1 C2 C1 123.4(3)
C3 C2 C1 117.2(4)
C4 C3 C2 121.9(4)
C4 C3 H3 119.0
C2 C3 H3 119.0
C3 C4 C5 119.8(4)
C3 C4 H4 120.1
C5 C4 H4 120.1
C6 C5 C4 120.8(4)
C6 C5 Cl1 120.7(3)
C4 C5 Cl1 118.5(3)
C5 C6 C1 120.1(4)
C5 C6 H6 120.0
C1 C6 H6 120.0
N1 C7 C1 126.0(4)
N1 C7 H7 117.0
C1 C7 H7 117.0
N1 C8 C9 113.5(4)
N1 C8 H8A 108.9
C9 C8 H8A 108.9
N1 C8 H8B 108.9
C9 C8 H8B 108.9
H8A C8 H8B 107.7
C10 C9 O2 109.8(4)
C10 C9 C8 133.6(4)
O2 C9 C8 116.6(4)
C9 C10 C11 106.9(5)
C9 C10 H10 126.5
C11 C10 H10 126.5
C12 C11 C10 106.5(5)
C12 C11 H11 126.8
C10 C11 H11 126.8
C11 C12 O2 110.4(5)
C11 C12 H12 124.8
O2 C12 H12 124.8
C14 C13 C18 120.0(4)
C14 C13 C19 120.9(4)
C18 C13 C19 118.7(4)
O3 C14 C13 124.4(4)
O3 C14 C15 118.5(4)
C13 C14 C15 117.0(4)
C16 C15 C14 121.6(4)
C16 C15 H15 119.2
C14 C15 H15 119.2
C17 C16 C15 119.7(4)
C17 C16 H16 120.1
C15 C16 H16 120.1
C18 C17 C16 121.5(4)
C18 C17 Cl2 120.2(4)
C16 C17 Cl2 118.3(4)
C17 C18 C13 120.1(4)
C17 C18 H18 120.0
C13 C18 H18 120.0
N2 C19 C13 125.3(4)
N2 C19 H19 117.3
C13 C19 H19 117.3
C21 C20 N2 117.4(4)
C21 C20 H20A 107.9
N2 C20 H20A 107.9
C21 C20 H20B 107.9
N2 C20 H20B 107.9
H20A C20 H20B 107.2
C22 C21 O4 109.0(4)
C22 C21 C20 133.7(5)
O4 C21 C20 117.1(4)
C21 C22 C23 107.9(5)
C21 C22 H22 126.1
C23 C22 H22 126.1
C24 C23 C22 106.2(5)
C24 C23 H23 126.9
C22 C23 H23 126.9
C23 C24 O4 111.3(5)
C23 C24 H24 124.3
O4 C24 H24 124.3
C26 C25 C30 119.5(4)
C26 C25 C31 122.3(3)
C30 C25 C31 118.2(4)
O5 C26 C25 124.1(4)
O5 C26 C27 118.1(4)
C25 C26 C27 117.7(4)
C28 C27 C26 121.3(4)
C28 C27 H27 119.3
C26 C27 H27 119.3
C27 C28 C29 120.1(4)
C27 C28 H28 120.0
C29 C28 H28 120.0
C30 C29 C28 120.4(4)
C30 C29 Cl3 120.4(4)
C28 C29 Cl3 119.2(3)
C29 C30 C25 120.6(4)
C29 C30 H30 119.7
C25 C30 H30 119.7
N3 C31 C25 127.1(4)
N3 C31 H31 116.5
C25 C31 H31 116.5
C33 C32 N3 112.6(3)
C33 C32 H32A 109.1
N3 C32 H32A 109.1
C33 C32 H32B 109.1
N3 C32 H32B 109.1
H32A C32 H32B 107.8
C34 C33 O6 110.3(4)
C34 C33 C32 134.5(4)
O6 C33 C32 115.2(3)
C33 C34 C35 106.4(4)
C33 C34 H34 126.8
C35 C34 H34 126.8
C36 C35 C34 107.3(4)
C36 C35 H35 126.4
C34 C35 H35 126.4
C35 C36 O6 110.7(5)
C35 C36 H36 124.7
O6 C36 H36 124.7
O3 Fe1 O5 174.53(12)
O3 Fe1 O1 86.76(11)
O5 Fe1 O1 91.70(12)
O3 Fe1 N1 89.84(13)
O5 Fe1 N1 84.94(13)
O1 Fe1 N1 91.02(13)
O3 Fe1 N3 91.31(12)
O5 Fe1 N3 93.76(12)
O1 Fe1 N3 84.11(12)
N1 Fe1 N3 174.93(13)
O3 Fe1 N2 92.00(13)
O5 Fe1 N2 89.87(13)
O1 Fe1 N2 175.99(13)
N1 Fe1 N2 92.79(14)
N3 Fe1 N2 92.11(13)
C7 N1 C8 115.3(3)
C7 N1 Fe1 122.9(3)
C8 N1 Fe1 121.5(3)
C19 N2 C20 118.9(3)
C19 N2 Fe1 122.7(3)
C20 N2 Fe1 118.3(3)
C31 N3 C32 116.8(3)
C31 N3 Fe1 123.0(3)
C32 N3 Fe1 119.8(2)
C2 O1 Fe1 123.3(2)
C9 O2 C12 106.5(4)
C14 O3 Fe1 122.8(2)
C21 O4 C24 105.5(4)
C26 O5 Fe1 126.4(3)
C33 O6 C36 105.4(4)

loop_
_geom_bond_atom_site_label_1
_geom_bond_atom_site_label_2
_geom_bond_distance
C1 C2 1.416(5)
C1 C6 1.417(5)
C1 C7 1.433(5)
C2 O1 1.312(4)
C2 C3 1.412(5)
C3 C4 1.373(5)
C3 H3 0.9300
C4 C5 1.390(6)
C4 H4 0.9300
C5 C6 1.364(6)
C5 Cl1 1.744(4)
C6 H6 0.9300
C7 N1 1.283(5)
C7 H7 0.9300
C8 N1 1.488(5)
C8 C9 1.493(6)
C8 H8A 0.9700
C8 H8B 0.9700
C9 C10 1.320(6)
C9 O2 1.345(5)
C10 C11 1.426(7)
C10 H10 0.9300
C11 C12 1.296(7)
C11 H11 0.9300
C12 O2 1.373(6)
C12 H12 0.9300
C13 C14 1.413(5)
C13 C18 1.417(5)
C13 C19 1.437(5)
C14 O3 1.306(4)
C14 C15 1.413(5)
C15 C16 1.378(6)
C15 H15 0.9300
C16 C17 1.376(6)
C16 H16 0.9300
C17 C18 1.349(6)
C17 Cl2 1.756(4)
C18 H18 0.9300
C19 N2 1.291(5)
C19 H19 0.9300
C20 C21 1.477(6)
C20 N2 1.482(5)
C20 H20A 0.9700
C20 H20B 0.9700
C21 C22 1.333(6)
C21 O4 1.356(5)
C22 C23 1.398(7)
C22 H22 0.9300
C23 C24 1.299(8)
C23 H23 0.9300
C24 O4 1.371(6)
C24 H24 0.9300
C25 C26 1.411(5)
C25 C30 1.412(5)
C25 C31 1.440(5)
C26 O5 1.311(4)
C26 C27 1.412(5)
C27 C28 1.371(6)
C27 H27 0.9300
C28 C29 1.387(6)
C28 H28 0.9300
C29 C30 1.365(6)
C29 Cl3 1.746(4)
C30 H30 0.9300
C31 N3 1.280(5)
C31 H31 0.9300
C32 C33 1.473(5)
C32 N3 1.482(5)
C32 H32A 0.9700
C32 H32B 0.9700
C33 C34 1.342(6)
C33 O6 1.366(5)
C34 C35 1.412(7)
C34 H34 0.9300
C35 C36 1.315(7)
C35 H35 0.9300
C36 O6 1.377(5)
C36 H36 0.9300
Fe1 O3 1.882(3)
Fe1 O5 1.894(3)
Fe1 O1 1.902(3)
Fe1 N1 1.937(3)
Fe1 N3 1.948(3)
Fe1 N2 1.950(3)

loop_
_geom_torsion_atom_site_label_1
_geom_torsion_atom_site_label_2
_geom_torsion_atom_site_label_3
_geom_torsion_atom_site_label_4
_geom_torsion
C6 C1 C2 O1 178.1(4)
C7 C1 C2 O1 8.2(6)
C6 C1 C2 C3 3.0(6)
C7 C1 C2 C3 -166.9(4)
O1 C2 C3 C4 -178.6(4)
C1 C2 C3 C4 -3.3(6)
C2 C3 C4 C5 0.4(7)
C3 C4 C5 C6 2.9(7)
C3 C4 C5 Cl1 -177.0(3)
C4 C5 C6 C1 -3.2(7)
Cl1 C5 C6 C1 176.8(3)
C2 C1 C6 C5 0.1(6)
C7 C1 C6 C5 170.3(4)
C2 C1 C7 N1 -17.6(7)
C6 C1 C7 N1 172.3(4)
N1 C8 C9 C10 -49.9(8)
N1 C8 C9 O2 129.2(4)
O2 C9 C10 C11 -0.1(6)
C8 C9 C10 C11 179.0(5)
C9 C10 C11 C12 0.3(7)
C10 C11 C12 O2 -0.3(8)
C18 C13 C14 O3 -178.5(4)
C19 C13 C14 O3 -6.1(6)
C18 C13 C14 C15 -2.2(6)
C19 C13 C14 C15 170.2(4)
O3 C14 C15 C16 179.6(4)
C13 C14 C15 C16 3.1(6)
C14 C15 C16 C17 -0.9(7)
C15 C16 C17 C18 -2.3(7)
C15 C16 C17 Cl2 178.6(4)
C16 C17 C18 C13 3.2(7)
Cl2 C17 C18 C13 -177.7(3)
C14 C13 C18 C17 -0.8(7)
C19 C13 C18 C17 -173.4(4)
C14 C13 C19 N2 18.0(7)
C18 C13 C19 N2 -169.5(4)
N2 C20 C21 C22 113.5(6)
N2 C20 C21 O4 -71.4(5)
O4 C21 C22 C23 -1.0(6)
C20 C21 C22 C23 174.4(5)
C21 C22 C23 C24 -0.6(7)
C22 C23 C24 O4 2.0(8)
C30 C25 C26 O5 174.6(3)
C31 C25 C26 O5 -5.6(6)
C30 C25 C26 C27 -6.6(5)
C31 C25 C26 C27 173.3(3)
O5 C26 C27 C28 -174.7(4)
C25 C26 C27 C28 6.4(6)
C26 C27 C28 C29 -0.9(6)
C27 C28 C29 C30 -4.7(6)
C27 C28 C29 Cl3 173.5(3)
C28 C29 C30 C25 4.4(6)
Cl3 C29 C30 C25 -173.7(3)
C26 C25 C30 C29 1.3(6)
C31 C25 C30 C29 -178.5(4)
C26 C25 C31 N3 5.2(6)
C30 C25 C31 N3 -174.9(4)
N3 C32 C33 C34 119.8(5)
N3 C32 C33 O6 -64.0(4)
O6 C33 C34 C35 0.1(5)
C32 C33 C34 C35 176.5(4)
C33 C34 C35 C36 -1.2(6)
C34 C35 C36 O6 1.9(6)
C1 C7 N1 C8 167.1(4)
C1 C7 N1 Fe1 -7.1(6)
C9 C8 N1 C7 -47.8(5)
C9 C8 N1 Fe1 126.5(3)
O3 Fe1 N1 C7 -58.6(3)
O5 Fe1 N1 C7 119.8(3)
O1 Fe1 N1 C7 28.2(3)
N3 Fe1 N1 C7 44.5(17)
N2 Fe1 N1 C7 -150.6(3)
O3 Fe1 N1 C8 127.6(3)
O5 Fe1 N1 C8 -54.0(3)
O1 Fe1 N1 C8 -145.6(3)
N3 Fe1 N1 C8 -129.3(15)
N2 Fe1 N1 C8 35.6(3)
C13 C19 N2 C20 -172.4(4)
C13 C19 N2 Fe1 3.8(6)
C21 C20 N2 C19 -11.3(6)
C21 C20 N2 Fe1 172.3(3)
O3 Fe1 N2 C19 -25.3(3)
O5 Fe1 N2 C19 149.5(3)
O1 Fe1 N2 C19 -97.2(18)
N1 Fe1 N2 C19 64.6(3)
N3 Fe1 N2 C19 -116.7(3)
O3 Fe1 N2 C20 150.9(3)
O5 Fe1 N2 C20 -34.2(3)
O1 Fe1 N2 C20 79.0(19)
N1 Fe1 N2 C20 -119.2(3)
N3 Fe1 N2 C20 59.5(3)
C25 C31 N3 C32 -177.7(3)
C25 C31 N3 Fe1 9.8(5)
C33 C32 N3 C31 103.3(4)
C33 C32 N3 Fe1 -83.9(4)
O3 Fe1 N3 C31 160.0(3)
O5 Fe1 N3 C31 -18.0(3)
O1 Fe1 N3 C31 73.4(3)
N1 Fe1 N3 C31 57.0(17)
N2 Fe1 N3 C31 -108.0(3)
O3 Fe1 N3 C32 -12.4(3)
O5 Fe1 N3 C32 169.7(3)
O1 Fe1 N3 C32 -99.0(3)
N1 Fe1 N3 C32 -115.3(16)
N2 Fe1 N3 C32 79.7(3)
C3 C2 O1 Fe1 -160.3(3)
C1 C2 O1 Fe1 24.7(5)
O3 Fe1 O1 C2 52.8(3)
O5 Fe1 O1 C2 -122.0(3)
N1 Fe1 O1 C2 -37.0(3)
N3 Fe1 O1 C2 144.4(3)
N2 Fe1 O1 C2 124.9(18)
C10 C9 O2 C12 -0.1(6)
C8 C9 O2 C12 -179.4(5)
C11 C12 O2 C9 0.3(7)
C13 C14 O3 Fe1 -26.3(5)
C15 C14 O3 Fe1 157.5(3)
O5 Fe1 O3 C14 -73.8(13)
O1 Fe1 O3 C14 -147.6(3)
N1 Fe1 O3 C14 -56.5(3)
N3 Fe1 O3 C14 128.4(3)
N2 Fe1 O3 C14 36.2(3)
C22 C21 O4 C24 2.1(6)
C20 C21 O4 C24 -174.1(4)
C23 C24 O4 C21 -2.6(7)
C25 C26 O5 Fe1 -9.7(5)
C27 C26 O5 Fe1 171.4(3)
O3 Fe1 O5 C26 -139.4(12)
O1 Fe1 O5 C26 -65.9(3)
N1 Fe1 O5 C26 -156.7(3)
N3 Fe1 O5 C26 18.3(3)
N2 Fe1 O5 C26 110.4(3)
C34 C33 O6 C36 1.0(5)
C32 C33 O6 C36 -176.2(4)
C35 C36 O6 C33 -1.8(6)
